data_4321901
loop_
_publ_author_name
'Omar Fuentes'
'Chong Zheng'
'Catherine E. Check'
'Jianhua Zhang'
'Gerardo Chacon'

_publ_contact_author_address
;    Department of Chemistry
     Northern Illinois University
     DeKalb, IL 60115
     USA
;
_publ_contact_author_email zheng@cz2.chem.niu.edu
_publ_contact_author_fax (815)7534802
_publ_contact_author_name 'Dr. Chong Zheng'
_publ_contact_author_phone (815)7536871
_publ_section_title
;
 Synthesis and Structural Analysis of BaCrS2
;
_journal_name_full 'Inorganic Chemistry'
_journal_page_first 1889
_journal_page_last 1893
_journal_paper_doi 10.1021/ic980609p
_journal_volume 38
_journal_year 1999
_chemical_formula_sum 'Ba Cr S2'
_chemical_formula_weight 253.46
_chemical_name_common BaCrS2
_chemical_name_systematic
; 
 Barium Chromium Disulfide 
;
_space_group_IT_number 59
_symmetry_cell_setting orthorhombic
_symmetry_space_group_name_Hall '-P 2ab 2a'
_symmetry_space_group_name_H-M 'P m m n :2'
_atom_sites_solution_hydrogens geom
_atom_sites_solution_primary direct
_atom_sites_solution_secondary difmap
_audit_creation_method SHELXL
_cell_angle_alpha 90.00
_cell_angle_beta 90.00
_cell_angle_gamma 90.00
_cell_formula_units_Z 2
_cell_length_a 4.2606(6)
_cell_length_b 4.7944(7)
_cell_length_c 9.4429(13)
_cell_measurement_reflns_used 224
_cell_measurement_temperature 293(2)
_cell_measurement_theta_max 23
_cell_measurement_theta_min -23
_cell_volume 192.89(5)
_computing_structure_refinement 'SHELXL-93 (Sheldrick, 1994)'
_computing_structure_solution 'SHELXS-86 (Sheldrick, 1994)'
_diffrn_ambient_temperature 293(2)
_diffrn_measurement_device 'Siemens SMART CCD  PLATFORM'
_diffrn_measurement_method '\w scans'
_diffrn_radiation_monochromator graphite
_diffrn_radiation_source 'fine-focus sealed tube'
_diffrn_radiation_type MoK\a
_diffrn_radiation_wavelength 0.71073
_diffrn_reflns_av_R_equivalents 0.0453
_diffrn_reflns_av_sigmaI/netI 0.0380
_diffrn_reflns_limit_h_max 3
_diffrn_reflns_limit_h_min -5
_diffrn_reflns_limit_k_max 6
_diffrn_reflns_limit_k_min -5
_diffrn_reflns_limit_l_max 12
_diffrn_reflns_limit_l_min -9
_diffrn_reflns_number 1224
_diffrn_reflns_theta_max 27.80
_diffrn_reflns_theta_min 2.16
_diffrn_standards_decay_% 0
_diffrn_standards_interval_count 0
_diffrn_standards_interval_time 0
_diffrn_standards_number 0
_exptl_absorpt_coefficient_mu 13.784
_exptl_absorpt_correction_T_max 1.000
_exptl_absorpt_correction_T_min 0.453679
_exptl_absorpt_correction_type empirical
_exptl_crystal_colour grey
_exptl_crystal_density_diffrn 4.364
_exptl_crystal_density_method 'not measured'
_exptl_crystal_description plate
_exptl_crystal_F_000 224
_exptl_crystal_size_max 0.08
_exptl_crystal_size_mid 0.04
_exptl_crystal_size_min 0.02
_refine_diff_density_max 2.116
_refine_diff_density_min -1.427
_refine_diff_density_rms 0.362
_refine_ls_extinction_coef 0.0136(35)
_refine_ls_extinction_expression Fc^*^=kFc[1+0.001xFc^2^\l^3^/sin(2\q)]^-1/4^
_refine_ls_extinction_method SHELXL
_refine_ls_goodness_of_fit_all 1.063
_refine_ls_goodness_of_fit_obs 1.101
_refine_ls_matrix_type full
_refine_ls_number_parameters 18
_refine_ls_number_reflns 290
_refine_ls_number_restraints 0
_refine_ls_restrained_S_all 1.063
_refine_ls_restrained_S_obs 1.101
_refine_ls_R_factor_all 0.0381
_refine_ls_R_factor_obs 0.0335
_refine_ls_shift/esd_max -0.001
_refine_ls_shift/esd_mean 0.000
_refine_ls_structure_factor_coef Fsqd
_refine_ls_weighting_details 'w=1/[\s^2^(Fo^2^)+(0.0559P)^2^+0.0000P] where P=(Fo^2^+2Fc^2^)/3'
_refine_ls_weighting_scheme calc
_refine_ls_wR_factor_all 0.0831
_refine_ls_wR_factor_obs 0.0808
_reflns_number_observed 257
_reflns_number_total 290
_reflns_observed_criterion >2sigma(I)
_cod_data_source_file ic980609p.cif
_cod_data_source_block BaCrS2
_cod_depositor_comments
;
The following automatic conversions were performed:

'_refine_ls_weighting_scheme' value 'calc
w=1/[\s^2^(Fo^2^)+(0.0559P)^2^+0.0000P] where P=(Fo^2^+2Fc^2^)/3' was
changed to 'calc'. New tag '_refine_ls_weighting_details' was
created. The value of the new tag was set to
'w=1/[\s^2^(Fo^2^)+(0.0559P)^2^+0.0000P] where P=(Fo^2^+2Fc^2^)/3'.

Automatic conversion script
Id: cif_fix_values 3143 2015-03-26 13:38:13Z robertas 
;
_cod_original_sg_symbol_H-M 'P m m n'
_cod_database_code 4321901

loop_
_symmetry_equiv_pos_as_xyz
'x, y, z'
'-x+1/2, -y+1/2, z'
'x+1/2, -y, -z'
'-x, y+1/2, -z'
'-x, -y, -z'
'x-1/2, y-1/2, -z'
'-x-1/2, y, z'
'x, -y-1/2, z'

loop_
_atom_site_aniso_label
_atom_site_aniso_U_11
_atom_site_aniso_U_22
_atom_site_aniso_U_33
_atom_site_aniso_U_23
_atom_site_aniso_U_13
_atom_site_aniso_U_12
Ba1 0.0157(5) 0.0111(5) 0.0123(5) 0.000 0.000 0.000
Cr2 0.0264(13) 0.0066(10) 0.0100(11) 0.000 0.000 0.000
S3 0.018(2) 0.0043(14) 0.016(2) 0.000 0.000 0.000
S4 0.018(2) 0.0105(14) 0.009(2) 0.000 0.000 0.000

loop_
_atom_site_label
_atom_site_type_symbol
_atom_site_fract_x
_atom_site_fract_y
_atom_site_fract_z
_atom_site_U_iso_or_equiv
_atom_site_thermal_displace_type
_atom_site_occupancy
_atom_site_calc_flag
_atom_site_refinement_flags
_atom_site_disorder_group
Ba1 Ba 0.2500 -0.2500 0.32245(9) 0.0130(4) Uani 1 d S .
Cr2 Cr 0.7500 0.2500 0.0906(2) 0.0143(5) Uani 1 d S .
S3 S 0.7500 -0.2500 0.0557(4) 0.0129(7) Uani 1 d S .
S4 S 0.7500 0.2500 0.3473(3) 0.0125(7) Uani 1 d S .

loop_
_atom_type_symbol
_atom_type_description
_atom_type_scat_dispersion_real
_atom_type_scat_dispersion_imag
_atom_type_scat_source
S S 0.1246 0.1234 'International Tables Vol C Tables 4.2.6.8 and 6.1.1.4'
Cr Cr 0.3209 0.6236 'International Tables Vol C Tables 4.2.6.8 and 6.1.1.4'
Ba Ba -0.3244 2.2819 'International Tables Vol C Tables 4.2.6.8 and 6.1.1.4'

loop_
_geom_angle_atom_site_label_1
_geom_angle_atom_site_label_2
_geom_angle_atom_site_label_3
_geom_angle
_geom_angle_site_symmetry_1
_geom_angle_site_symmetry_3
_geom_angle_publ_flag
S4 Ba1 S4 85.82(6) 5_656 . yes
S4 Ba1 S4 85.82(6) 5_656 1_445 yes
S4 Ba1 S4 171.64(11) . 1_445 yes
S4 Ba1 S4 85.82(6) 5_656 1_455 yes
S4 Ba1 S4 82.982(13) . 1_455 yes
S4 Ba1 S4 96.405(14) 1_445 1_455 yes
S4 Ba1 S4 85.82(6) 5_656 1_545 yes
S4 Ba1 S4 96.405(15) . 1_545 yes
S4 Ba1 S4 82.982(13) 1_445 1_545 yes
S4 Ba1 S4 171.64(11) 1_455 1_545 yes
S4 Ba1 S3 139.78(4) 5_656 1_455 yes
S4 Ba1 S3 118.91(5) . 1_455 yes
S4 Ba1 S3 68.15(6) 1_445 1_455 yes
S4 Ba1 S3 68.15(6) 1_455 1_455 yes
S4 Ba1 S3 118.91(5) 1_545 1_455 yes
S4 Ba1 S3 139.78(4) 5_656 . yes
S4 Ba1 S3 68.15(6) . . yes
S4 Ba1 S3 118.91(5) 1_445 . yes
S4 Ba1 S3 118.91(5) 1_455 . yes
S4 Ba1 S3 68.15(6) 1_545 . yes
S3 Ba1 S3 80.44(8) 1_455 . yes
S4 Ba1 Cr2 124.32(3) 5_656 1_445 yes
S4 Ba1 Cr2 149.86(7) . 1_445 yes
S4 Ba1 Cr2 38.50(6) 1_445 1_445 yes
S4 Ba1 Cr2 97.93(3) 1_455 1_445 yes
S4 Ba1 Cr2 86.81(3) 1_545 1_445 yes
S3 Ba1 Cr2 38.30(2) 1_455 1_445 yes
S3 Ba1 Cr2 85.63(4) . 1_445 yes
S4 Ba1 Cr2 124.32(3) 5_656 1_545 yes
S4 Ba1 Cr2 97.93(3) . 1_545 yes
S4 Ba1 Cr2 86.81(3) 1_445 1_545 yes
S4 Ba1 Cr2 149.86(7) 1_455 1_545 yes
S4 Ba1 Cr2 38.50(6) 1_545 1_545 yes
S3 Ba1 Cr2 85.63(4) 1_455 1_545 yes
S3 Ba1 Cr2 38.30(2) . 1_545 yes
Cr2 Ba1 Cr2 66.55(3) 1_445 1_545 yes
S4 Ba1 Cr2 124.32(3) 5_656 1_455 yes
S4 Ba1 Cr2 86.81(3) . 1_455 yes
S4 Ba1 Cr2 97.93(3) 1_445 1_455 yes
S4 Ba1 Cr2 38.50(6) 1_455 1_455 yes
S4 Ba1 Cr2 149.86(7) 1_545 1_455 yes
S3 Ba1 Cr2 38.30(2) 1_455 1_455 yes
S3 Ba1 Cr2 85.63(4) . 1_455 yes
Cr2 Ba1 Cr2 76.25(3) 1_445 1_455 yes
Cr2 Ba1 Cr2 111.36(5) 1_545 1_455 yes
S4 Ba1 Cr2 124.32(3) 5_656 . yes
S4 Ba1 Cr2 38.50(6) . . yes
S4 Ba1 Cr2 149.86(7) 1_445 . yes
S4 Ba1 Cr2 86.81(3) 1_455 . yes
S4 Ba1 Cr2 97.93(3) 1_545 . yes
S3 Ba1 Cr2 85.63(4) 1_455 . yes
S3 Ba1 Cr2 38.30(2) . . yes
Cr2 Ba1 Cr2 111.36(5) 1_445 . yes
Cr2 Ba1 Cr2 76.25(3) 1_545 . yes
Cr2 Ba1 Cr2 66.55(3) 1_455 . yes
S4 Ba1 Cr2 180.0 5_656 5_655 yes
S4 Ba1 Cr2 94.18(6) . 5_655 yes
S4 Ba1 Cr2 94.18(6) 1_445 5_655 yes
S4 Ba1 Cr2 94.18(6) 1_455 5_655 yes
S4 Ba1 Cr2 94.18(6) 1_545 5_655 yes
S3 Ba1 Cr2 40.22(4) 1_455 5_655 yes
S3 Ba1 Cr2 40.22(4) . 5_655 yes
Cr2 Ba1 Cr2 55.68(3) 1_445 5_655 yes
Cr2 Ba1 Cr2 55.68(3) 1_545 5_655 yes
Cr2 Ba1 Cr2 55.68(3) 1_455 5_655 yes
Cr2 Ba1 Cr2 55.68(3) . 5_655 yes
S3 Cr2 S3 164.3(2) . 1_565 yes
S3 Cr2 S4 97.84(10) . . yes
S3 Cr2 S4 97.84(10) 1_565 . yes
S3 Cr2 S3 85.74(5) . 5_655 yes
S3 Cr2 S3 85.74(5) 1_565 5_655 yes
S4 Cr2 S3 122.96(8) . 5_655 yes
S3 Cr2 S3 85.74(5) . 5_755 yes
S3 Cr2 S3 85.74(5) 1_565 5_755 yes
S4 Cr2 S3 122.96(8) . 5_755 yes
S3 Cr2 S3 114.1(2) 5_655 5_755 yes
S3 Cr2 Ba1 57.68(7) . . yes
S3 Cr2 Ba1 133.51(7) 1_565 . yes
S4 Cr2 Ba1 55.68(3) . . yes
S3 Cr2 Ba1 81.16(5) 5_655 . yes
S3 Cr2 Ba1 140.09(2) 5_755 . yes
S3 Cr2 Ba1 133.51(7) . 1_665 yes
S3 Cr2 Ba1 57.68(7) 1_565 1_665 yes
S4 Cr2 Ba1 55.68(3) . 1_665 yes
S3 Cr2 Ba1 140.09(2) 5_655 1_665 yes
S3 Cr2 Ba1 81.16(5) 5_755 1_665 yes
Ba1 Cr2 Ba1 111.36(5) . 1_665 yes
S3 Cr2 Ba1 133.51(7) . 1_565 yes
S3 Cr2 Ba1 57.68(7) 1_565 1_565 yes
S4 Cr2 Ba1 55.68(3) . 1_565 yes
S3 Cr2 Ba1 81.16(5) 5_655 1_565 yes
S3 Cr2 Ba1 140.09(2) 5_755 1_565 yes
Ba1 Cr2 Ba1 76.25(3) . 1_565 yes
Ba1 Cr2 Ba1 66.55(3) 1_665 1_565 yes
S3 Cr2 Ba1 57.68(7) . 1_655 yes
S3 Cr2 Ba1 133.51(7) 1_565 1_655 yes
S4 Cr2 Ba1 55.68(3) . 1_655 yes
S3 Cr2 Ba1 140.09(2) 5_655 1_655 yes
S3 Cr2 Ba1 81.16(5) 5_755 1_655 yes
Ba1 Cr2 Ba1 66.55(3) . 1_655 yes
Ba1 Cr2 Ba1 76.25(3) 1_665 1_655 yes
Ba1 Cr2 Ba1 111.36(5) 1_565 1_655 yes
S3 Cr2 Ba1 82.16(10) . 5_655 yes
S3 Cr2 Ba1 82.16(10) 1_565 5_655 yes
S4 Cr2 Ba1 180.0 . 5_655 yes
S3 Cr2 Ba1 57.04(8) 5_655 5_655 yes
S3 Cr2 Ba1 57.04(8) 5_755 5_655 yes
Ba1 Cr2 Ba1 124.32(3) . 5_655 yes
Ba1 Cr2 Ba1 124.32(3) 1_665 5_655 yes
Ba1 Cr2 Ba1 124.32(3) 1_565 5_655 yes
Ba1 Cr2 Ba1 124.32(3) 1_655 5_655 yes
Cr2 S3 Cr2 164.3(2) . 1_545 yes
Cr2 S3 Cr2 94.26(5) . 5_655 yes
Cr2 S3 Cr2 94.26(5) 1_545 5_655 yes
Cr2 S3 Cr2 94.26(5) . 5_755 yes
Cr2 S3 Cr2 94.26(5) 1_545 5_755 yes
Cr2 S3 Cr2 114.1(2) 5_655 5_755 yes
Cr2 S3 Ba1 84.02(8) . . yes
Cr2 S3 Ba1 84.02(8) 1_545 . yes
Cr2 S3 Ba1 82.74(5) 5_655 . yes
Cr2 S3 Ba1 163.18(12) 5_755 . yes
Cr2 S3 Ba1 84.02(8) . 1_655 yes
Cr2 S3 Ba1 84.02(8) 1_545 1_655 yes
Cr2 S3 Ba1 163.18(12) 5_655 1_655 yes
Cr2 S3 Ba1 82.74(5) 5_755 1_655 yes
Ba1 S3 Ba1 80.44(8) . 1_655 yes
Cr2 S4 Ba1 180.0 . 5_656 yes
Cr2 S4 Ba1 85.82(6) . 1_665 yes
Ba1 S4 Ba1 94.18(6) 5_656 1_665 yes
Cr2 S4 Ba1 85.82(6) . . yes
Ba1 S4 Ba1 94.18(6) 5_656 . yes
Ba1 S4 Ba1 171.64(11) 1_665 . yes
Cr2 S4 Ba1 85.82(6) . 1_565 yes
Ba1 S4 Ba1 94.18(6) 5_656 1_565 yes
Ba1 S4 Ba1 82.982(14) 1_665 1_565 yes
Ba1 S4 Ba1 96.405(15) . 1_565 yes
Cr2 S4 Ba1 85.82(6) . 1_655 yes
Ba1 S4 Ba1 94.18(6) 5_656 1_655 yes
Ba1 S4 Ba1 96.405(15) 1_665 1_655 yes
Ba1 S4 Ba1 82.982(14) . 1_655 yes
Ba1 S4 Ba1 171.64(11) 1_565 1_655 yes

loop_
_geom_bond_atom_site_label_1
_geom_bond_atom_site_label_2
_geom_bond_distance
_geom_bond_site_symmetry_2
_geom_bond_publ_flag
Ba1 S4 3.119(3) 5_656 yes
Ba1 S4 3.2155(4) . yes
Ba1 S4 3.2155(4) 1_445 yes
Ba1 S4 3.2155(4) 1_455 yes
Ba1 S4 3.2155(4) 1_545 yes
Ba1 S3 3.299(3) 1_455 yes
Ba1 S3 3.299(3) . yes
Ba1 Cr2 3.8829(13) 1_445 yes
Ba1 Cr2 3.8829(13) 1_545 yes
Ba1 Cr2 3.8829(13) 1_455 yes
Ba1 Cr2 3.8829(13) . yes
Ba1 Cr2 3.900(2) 5_655 yes
Cr2 S3 2.4198(7) . yes
Cr2 S3 2.4198(7) 1_565 yes
Cr2 S4 2.424(4) . yes
Cr2 S3 2.539(2) 5_655 yes
Cr2 S3 2.539(2) 5_755 yes
Cr2 Ba1 3.8829(13) 1_665 yes
Cr2 Ba1 3.8829(13) 1_565 yes
Cr2 Ba1 3.8829(13) 1_655 yes
Cr2 Ba1 3.900(2) 5_655 yes
S3 Cr2 2.4198(7) 1_545 yes
S3 Cr2 2.539(2) 5_655 yes
S3 Cr2 2.539(2) 5_755 yes
S3 Ba1 3.299(3) 1_655 yes
S4 Ba1 3.119(3) 5_656 yes
S4 Ba1 3.2155(4) 1_665 yes
S4 Ba1 3.2155(4) 1_565 yes
S4 Ba1 3.2155(4) 1_655 yes
